data_7229287
loop_
_publ_author_name
'Bandi, Vijayalakshmi'
'Kavala, Veerababurao'
'Hsu, Che-Hao'
'Konala, Ashok'
'Villuri, Bharath Kumar'
'Kotipalli, Trimurtulu'
'Kuo, Chun-Wei'
'Yao, Ching-Fa'

_publ_section_title
;
 Synthesis of functionalized unsymmetrical 1,3-butadiene-3-yne derivatives
 from \b-halo styrene derivatives and their application in the synthesis
 of trisubstituted pyridines
;
_journal_issue 74
_journal_name_full 'RSC Adv.'
_journal_page_first 46704
_journal_paper_doi 10.1039/C7RA07128K
_journal_volume 7
_journal_year 2017
_chemical_formula_moiety 'C26 H20 O2'
_chemical_formula_sum 'C26 H20 O2'
_chemical_formula_weight 364.42
_chemical_name_systematic
;
 ?
;
_space_group_IT_number 14
_symmetry_cell_setting monoclinic
_symmetry_space_group_name_Hall '-P 2ybc'
_symmetry_space_group_name_H-M 'P 1 21/c 1'
_atom_sites_solution_hydrogens geom
_atom_sites_solution_primary direct
_atom_sites_solution_secondary difmap
_audit_creation_method SHELXL-97
_audit_update_record
;
2017-06-19 deposited with the CCDC.
2017-09-25 downloaded from the CCDC.
;
_cell_angle_alpha 90.00
_cell_angle_beta 94.720(18)
_cell_angle_gamma 90.00
_cell_formula_units_Z 4
_cell_length_a 12.480(3)
_cell_length_b 5.9054(12)
_cell_length_c 27.814(10)
_cell_measurement_reflns_used 0
_cell_measurement_temperature 200(2)
_cell_measurement_theta_max 0
_cell_measurement_theta_min 0
_cell_volume 2042.9(10)
_computing_molecular_graphics 'Ortep-3 for Windows (Farrugia, 1997)'
_computing_publication_material 'WinGX publication routines (Farrugia, 1999)'
_computing_structure_refinement 'SHELXL-97 (Sheldrick, 1997)'
_computing_structure_solution 'SHELXS-86 (Sheldrick, 1986)'
_diffrn_ambient_temperature 200(2)
_diffrn_measured_fraction_theta_full 0.977
_diffrn_measured_fraction_theta_max 0.977
_diffrn_measurement_device_type 'Bruker APEX2'
_diffrn_radiation_monochromator graphite
_diffrn_radiation_source 'fine-focus sealed tube'
_diffrn_radiation_type MoK\a
_diffrn_radiation_wavelength 0.71073
_diffrn_reflns_av_R_equivalents 0.1502
_diffrn_reflns_av_sigmaI/netI 0.2225
_diffrn_reflns_limit_h_max 14
_diffrn_reflns_limit_h_min -14
_diffrn_reflns_limit_k_max 6
_diffrn_reflns_limit_k_min -6
_diffrn_reflns_limit_l_max 31
_diffrn_reflns_limit_l_min -33
_diffrn_reflns_number 12390
_diffrn_reflns_theta_full 25.06
_diffrn_reflns_theta_max 25.06
_diffrn_reflns_theta_min 1.47
_exptl_absorpt_coefficient_mu 0.074
_exptl_absorpt_correction_T_max 0.9963
_exptl_absorpt_correction_T_min 0.9662
_exptl_absorpt_correction_type multi-scan
_exptl_crystal_colour colorless
_exptl_crystal_density_diffrn 1.185
_exptl_crystal_density_method 'not measured'
_exptl_crystal_description prism
_exptl_crystal_F_000 768
_exptl_crystal_size_max 0.47
_exptl_crystal_size_mid 0.08
_exptl_crystal_size_min 0.05
_refine_diff_density_max 0.219
_refine_diff_density_min -0.214
_refine_diff_density_rms 0.053
_refine_ls_extinction_coef 0.012(2)
_refine_ls_extinction_expression Fc^*^=kFc[1+0.001xFc^2^\l^3^/sin(2\q)]^-1/4^
_refine_ls_extinction_method SHELXL
_refine_ls_goodness_of_fit_ref 1.029
_refine_ls_hydrogen_treatment constr
_refine_ls_matrix_type full
_refine_ls_number_parameters 254
_refine_ls_number_reflns 3525
_refine_ls_number_restraints 0
_refine_ls_restrained_S_all 1.029
_refine_ls_R_factor_all 0.2411
_refine_ls_R_factor_gt 0.1106
_refine_ls_shift/su_max 0.000
_refine_ls_shift/su_mean 0.000
_refine_ls_structure_factor_coef Fsqd
_refine_ls_weighting_details 'calc w=1/[\s^2^(Fo^2^)+(0.0660P)^2^+0.0000P] where P=(Fo^2^+2Fc^2^)/3'
_refine_ls_weighting_scheme calc
_refine_ls_wR_factor_gt 0.1654
_refine_ls_wR_factor_ref 0.2084
_reflns_number_gt 1514
_reflns_number_total 3525
_reflns_threshold_expression >2sigma(I)
_cod_data_source_file c7ra07128k2.cif
_cod_data_source_block a17448
_cod_original_sg_symbol_H-M 'P 21/c'
_cod_database_code 7229287

loop_
_symmetry_equiv_pos_as_xyz
'x, y, z'
'-x, y+1/2, -z+1/2'
'-x, -y, -z'
'x, -y-1/2, z-1/2'

loop_
_atom_site_label
_atom_site_type_symbol
_atom_site_fract_x
_atom_site_fract_y
_atom_site_fract_z
_atom_site_U_iso_or_equiv
_atom_site_adp_type
_atom_site_occupancy
_atom_site_symmetry_multiplicity
_atom_site_calc_flag
_atom_site_refinement_flags
C1 C 0.7070(4) 0.4984(8) 0.01335(18) 0.0385(14) Uani 1 1 d .
C2 C 0.6200(4) 0.7144(9) -0.05035(18) 0.0604(17) Uani 1 1 d .
H2A H 0.5478 0.6551 -0.0448 0.073 Uiso 1 1 d R
H2B H 0.6312 0.7432 -0.0847 0.073 Uiso 1 1 d R
H2C H 0.6255 0.8585 -0.0327 0.073 Uiso 1 1 d R
C3 C 0.7970(4) 0.3425(8) 0.02471(15) 0.0375(13) Uani 1 1 d .
H3 H 0.8492 0.3302 0.0019 0.045 Uiso 1 1 calc R
C4 C 0.8116(4) 0.2154(7) 0.06486(15) 0.0307(13) Uani 1 1 d .
C5 C 0.7333(4) 0.2076(7) 0.10228(15) 0.0281(12) Uani 1 1 d .
C6 C 0.6450(4) 0.0762(7) 0.09719(15) 0.0329(13) Uani 1 1 d .
H6 H 0.6358 -0.0054 0.0677 0.039 Uiso 1 1 calc R
C7 C 0.5610(4) 0.0400(8) 0.13017(16) 0.0339(13) Uani 1 1 d .
C8 C 0.4985(4) -0.1558(8) 0.12502(19) 0.0501(15) Uani 1 1 d .
H8 H 0.5123 -0.2631 0.1009 0.060 Uiso 1 1 calc R
C9 C 0.4176(5) -0.1953(9) 0.1543(2) 0.0678(18) Uani 1 1 d .
H9 H 0.3756 -0.3293 0.1504 0.081 Uiso 1 1 calc R
C10 C 0.3970(4) -0.0416(10) 0.1895(2) 0.0676(18) Uani 1 1 d .
H10 H 0.3409 -0.0692 0.2099 0.081 Uiso 1 1 calc R
C11 C 0.4573(4) 0.1510(9) 0.19507(19) 0.0572(16) Uani 1 1 d .
H11 H 0.4431 0.2571 0.2194 0.069 Uiso 1 1 calc R
C12 C 0.5386(4) 0.1927(8) 0.16567(17) 0.0413(13) Uani 1 1 d .
H12 H 0.5798 0.3278 0.1698 0.050 Uiso 1 1 calc R
C13 C 0.7662(4) 0.3370(8) 0.14484(17) 0.0360(13) Uani 1 1 d .
C14 C 0.7962(4) 0.4482(8) 0.17883(17) 0.0377(13) Uani 1 1 d .
C15 C 0.8199(4) 0.5924(8) 0.22045(15) 0.0336(13) Uani 1 1 d .
C17 C 0.7852(4) 0.9351(9) 0.2622(2) 0.0619(17) Uani 1 1 d .
H17 H 0.7494 1.0767 0.2635 0.074 Uiso 1 1 calc R
C18 C 0.8543(5) 0.8659(10) 0.3002(2) 0.0616(17) Uani 1 1 d .
H18 H 0.8649 0.9595 0.3280 0.074 Uiso 1 1 calc R
C19 C 0.9084(4) 0.6639(10) 0.29888(18) 0.0582(16) Uani 1 1 d .
H19 H 0.9568 0.6193 0.3253 0.070 Uiso 1 1 calc R
C20 C 0.8919(4) 0.5253(8) 0.25867(16) 0.0418(14) Uani 1 1 d .
H20 H 0.9294 0.3857 0.2572 0.050 Uiso 1 1 calc R
C21 C 0.9102(4) 0.0741(8) 0.07399(15) 0.0315(12) Uani 1 1 d .
C22 C 0.9048(4) -0.1350(8) 0.09693(15) 0.0403(14) Uani 1 1 d .
H22 H 0.8384 -0.1852 0.1076 0.048 Uiso 1 1 calc R
C23 C 0.9952(5) -0.2700(8) 0.10436(17) 0.0476(15) Uani 1 1 d .
H23 H 0.9895 -0.4135 0.1193 0.057 Uiso 1 1 calc R
C24 C 1.0919(4) -0.2014(9) 0.09068(17) 0.0476(15) Uani 1 1 d .
H24 H 1.1536 -0.2950 0.0964 0.057 Uiso 1 1 calc R
C25 C 1.0997(4) 0.0071(9) 0.06827(17) 0.0487(15) Uani 1 1 d .
H25 H 1.1670 0.0575 0.0587 0.058 Uiso 1 1 calc R
C26 C 1.0092(4) 0.1419(8) 0.05977(15) 0.0373(13) Uani 1 1 d .
H26 H 1.0152 0.2833 0.0439 0.045 Uiso 1 1 calc R
C27 C 0.7679(4) 0.7992(8) 0.22239(17) 0.0441(14) Uani 1 1 d .
H27 H 0.7201 0.8470 0.1960 0.053 Uiso 1 1 calc R
O1 O 0.6411(3) 0.5626(5) 0.03896(12) 0.0531(11) Uani 1 1 d .
O2 O 0.7062(3) 0.5621(6) -0.03306(11) 0.0545(11) Uani 1 1 d .

loop_
_atom_site_aniso_label
_atom_site_aniso_U_11
_atom_site_aniso_U_22
_atom_site_aniso_U_33
_atom_site_aniso_U_23
_atom_site_aniso_U_13
_atom_site_aniso_U_12
C1 0.055(4) 0.030(3) 0.031(3) -0.002(3) 0.006(3) -0.004(3)
C2 0.060(4) 0.065(4) 0.056(4) 0.020(3) 0.002(3) 0.011(3)
C3 0.048(4) 0.036(3) 0.029(3) 0.000(2) 0.006(2) 0.003(3)
C4 0.047(4) 0.020(3) 0.024(3) -0.007(2) -0.001(2) -0.003(2)
C5 0.042(3) 0.011(3) 0.031(3) -0.001(2) -0.001(2) 0.001(2)
C6 0.056(4) 0.015(3) 0.027(3) -0.002(2) 0.003(3) 0.006(3)
C7 0.048(4) 0.019(3) 0.033(3) 0.001(2) -0.003(3) 0.002(3)
C8 0.064(4) 0.018(3) 0.070(4) -0.009(3) 0.018(3) -0.003(3)
C9 0.078(5) 0.029(4) 0.100(5) 0.002(4) 0.029(4) -0.010(3)
C10 0.078(5) 0.046(4) 0.084(5) 0.015(4) 0.041(4) 0.002(4)
C11 0.075(5) 0.042(4) 0.058(4) 0.000(3) 0.019(3) 0.001(3)
C12 0.049(4) 0.029(3) 0.046(3) -0.001(3) 0.008(3) -0.002(3)
C13 0.050(4) 0.026(3) 0.032(3) 0.002(2) -0.001(2) 0.002(2)
C14 0.050(4) 0.027(3) 0.036(3) 0.000(3) 0.005(3) -0.003(2)
C15 0.047(3) 0.024(3) 0.030(3) -0.003(2) 0.003(2) -0.007(3)
C17 0.084(5) 0.027(3) 0.074(4) -0.012(3) 0.000(4) -0.003(3)
C18 0.084(5) 0.050(4) 0.050(4) -0.026(3) 0.005(3) -0.023(4)
C19 0.071(4) 0.061(4) 0.041(4) 0.000(3) -0.011(3) -0.009(4)
C20 0.058(4) 0.027(3) 0.040(3) 0.004(2) -0.002(3) 0.001(3)
C21 0.040(4) 0.026(3) 0.029(3) -0.008(2) 0.004(3) 0.000(3)
C22 0.054(4) 0.025(3) 0.042(3) -0.001(3) 0.002(3) -0.001(3)
C23 0.051(4) 0.033(4) 0.058(4) 0.008(3) -0.002(3) 0.011(3)
C24 0.045(4) 0.046(4) 0.052(4) -0.001(3) 0.004(3) 0.011(3)
C25 0.042(4) 0.049(4) 0.056(4) -0.003(3) 0.008(3) -0.005(3)
C26 0.052(4) 0.025(3) 0.036(3) 0.004(2) 0.006(3) 0.001(3)
C27 0.069(4) 0.018(3) 0.044(3) -0.004(3) -0.002(3) 0.003(3)
O1 0.076(3) 0.040(2) 0.044(2) 0.0073(18) 0.012(2) 0.0200(19)
O2 0.066(3) 0.059(3) 0.038(2) 0.0186(18) -0.0007(18) 0.019(2)

loop_
_atom_type_symbol
_atom_type_description
_atom_type_scat_dispersion_real
_atom_type_scat_dispersion_imag
_atom_type_scat_source
C C 0.0033 0.0016 'International Tables Vol C Tables 4.2.6.8 and 6.1.1.4'
H H 0.0000 0.0000 'International Tables Vol C Tables 4.2.6.8 and 6.1.1.4'
N N 0.0061 0.0033 'International Tables Vol C Tables 4.2.6.8 and 6.1.1.4'
O O 0.0106 0.0060 'International Tables Vol C Tables 4.2.6.8 and 6.1.1.4'

loop_
_geom_angle_atom_site_label_1
_geom_angle_atom_site_label_2
_geom_angle_atom_site_label_3
_geom_angle
O1 C1 O2 122.3(5)
O1 C1 C3 128.6(5)
O2 C1 C3 109.1(5)
O2 C2 H2A 112.8
O2 C2 H2B 105.4
H2A C2 H2B 114.4
O2 C2 H2C 110.6
H2A C2 H2C 104.8
H2B C2 H2C 108.9
C4 C3 C1 125.3(5)
C4 C3 H3 117.3
C1 C3 H3 117.3
C3 C4 C5 123.2(4)
C3 C4 C21 120.5(5)
C5 C4 C21 116.4(4)
C6 C5 C13 124.6(5)
C6 C5 C4 121.6(4)
C13 C5 C4 113.6(4)
C5 C6 C7 129.8(4)
C5 C6 H6 115.1
C7 C6 H6 115.1
C12 C7 C8 118.0(5)
C12 C7 C6 123.3(5)
C8 C7 C6 118.7(5)
C9 C8 C7 120.9(5)
C9 C8 H8 119.6
C7 C8 H8 119.6
C8 C9 C10 120.1(6)
C8 C9 H9 119.9
C10 C9 H9 119.9
C11 C10 C9 119.7(6)
C11 C10 H10 120.1
C9 C10 H10 120.1
C10 C11 C12 120.6(5)
C10 C11 H11 119.7
C12 C11 H11 119.7
C11 C12 C7 120.6(5)
C11 C12 H12 119.7
C7 C12 H12 119.7
C14 C13 C5 177.3(5)
C13 C14 C15 173.3(5)
C27 C15 C20 119.7(4)
C27 C15 C14 118.9(4)
C20 C15 C14 121.3(4)
C18 C17 C27 119.7(5)
C18 C17 H17 120.1
C27 C17 H17 120.1
C17 C18 C19 121.2(5)
C17 C18 H18 119.4
C19 C18 H18 119.4
C18 C19 C20 119.6(5)
C18 C19 H19 120.2
C20 C19 H19 120.2
C19 C20 C15 119.4(4)
C19 C20 H20 120.3
C15 C20 H20 120.3
C26 C21 C22 117.6(4)
C26 C21 C4 122.1(4)
C22 C21 C4 120.2(5)
C23 C22 C21 120.6(5)
C23 C22 H22 119.7
C21 C22 H22 119.7
C24 C23 C22 121.3(5)
C24 C23 H23 119.4
C22 C23 H23 119.4
C23 C24 C25 119.2(5)
C23 C24 H24 120.4
C25 C24 H24 120.4
C26 C25 C24 120.1(5)
C26 C25 H25 120.0
C24 C25 H25 120.0
C25 C26 C21 121.2(5)
C25 C26 H26 119.4
C21 C26 H26 119.4
C17 C27 C15 120.3(4)
C17 C27 H27 119.9
C15 C27 H27 119.9
C1 O2 C2 115.9(4)

loop_
_geom_bond_atom_site_label_1
_geom_bond_atom_site_label_2
_geom_bond_distance
C1 O1 1.193(5)
C1 O2 1.344(5)
C1 C3 1.467(6)
C2 O2 1.453(5)
C2 H2A 0.9908
C2 H2B 0.9909
C2 H2C 0.9823
C3 C4 1.345(5)
C3 H3 0.9500
C4 C5 1.485(6)
C4 C21 1.492(6)
C5 C6 1.346(5)
C5 C13 1.440(6)
C6 C7 1.464(6)
C6 H6 0.9500
C7 C12 1.383(6)
C7 C8 1.396(6)
C8 C9 1.370(7)
C8 H8 0.9500
C9 C10 1.375(7)
C9 H9 0.9500
C10 C11 1.366(7)
C10 H10 0.9500
C11 C12 1.377(6)
C11 H11 0.9500
C12 H12 0.9500
C13 C14 1.186(5)
C14 C15 1.448(6)
C15 C27 1.386(6)
C15 C20 1.391(5)
C17 C18 1.369(7)
C17 C27 1.371(6)
C17 H17 0.9500
C18 C19 1.373(7)
C18 H18 0.9500
C19 C20 1.388(6)
C19 H19 0.9500
C20 H20 0.9500
C21 C26 1.387(6)
C21 C22 1.394(6)
C22 C23 1.383(6)
C22 H22 0.9500
C23 C24 1.357(6)
C23 H23 0.9500
C24 C25 1.387(6)
C24 H24 0.9500
C25 C26 1.385(6)
C25 H25 0.9500
C26 H26 0.9500
C27 H27 0.9500
